data_2239463
loop_
_publ_author_name
'Sebbar, Nada Kheira'
'El Fal, Mohammed'
'Essassi, El Mokhtar'
'Saadi, Mohamed'
'El Ammari, Lahcen'

_publ_section_title
;
 4-[(1-Benzyl-1,2,3-triazol-5-yl)methyl]-2<i>H</i>-1,4-benzothiazin-3(4<i>H</i>)-one
;
_journal_coeditor_code RZ5106
_journal_issue 3
_journal_name_full 'Acta Crystallographica Section E'
_journal_page_first o363
_journal_page_last o364
_journal_paper_doi 10.1107/S1600536814003900
_journal_volume 70
_journal_year 2014
_chemical_formula_iupac 'C18 H16 N4 O S'
_chemical_formula_moiety 'C18 H16 N4 O S'
_chemical_formula_sum 'C18 H16 N4 O S'
_chemical_formula_weight 336.41
_chemical_name_systematic 4-[(1-Benzyl-1,2,3-triazol-5-yl)methyl]-2<i>H</i>-1,4-benzothiazin-3(4<i>H</i>)-one
_space_group_IT_number 33
_symmetry_cell_setting orthorhombic
_symmetry_space_group_name_Hall 'P 2c -2n'
_symmetry_space_group_name_H-M 'P n a 21'
_atom_sites_solution_hydrogens geom
_atom_sites_solution_primary direct
_atom_sites_solution_secondary difmap
_audit_creation_method SHELXL-97
_cell_angle_alpha 90.00
_cell_angle_beta 90.00
_cell_angle_gamma 90.00
_cell_formula_units_Z 8
_cell_length_a 34.5438(15)
_cell_length_b 6.0102(2)
_cell_length_c 15.6138(7)
_cell_measurement_reflns_used 6623
_cell_measurement_temperature 296(2)
_cell_measurement_theta_max 26.37
_cell_measurement_theta_min 1.18
_cell_volume 3241.7(2)
_computing_cell_refinement 'SAINT-Plus (Bruker, 2009)'
_computing_data_collection 'APEX2 (Bruker, 2009)'
_computing_data_reduction 'SAINT-Plus (Bruker, 2009)'
_computing_molecular_graphics 'ORTEP-3 for Windows (Farrugia, 2012)'
_computing_publication_material 'PLATON (Spek, 2009) and publCIF (Westrip,2010)'
_computing_structure_refinement 'SHELXL97 (Sheldrick, 2008)'
_computing_structure_solution 'SHELXS97 (Sheldrick, 2008)'
_diffrn_ambient_temperature 296(2)
_diffrn_measured_fraction_theta_full 1.000
_diffrn_measured_fraction_theta_max 1.000
_diffrn_measurement_device_type 'Bruker X8 APEX'
_diffrn_measurement_method '\f and \w scans'
_diffrn_radiation_monochromator graphite
_diffrn_radiation_source 'fine-focus sealed tube'
_diffrn_radiation_type MoK\a
_diffrn_radiation_wavelength 0.71073
_diffrn_reflns_av_R_equivalents 0.0588
_diffrn_reflns_av_sigmaI/netI 0.0517
_diffrn_reflns_limit_h_max 43
_diffrn_reflns_limit_h_min -43
_diffrn_reflns_limit_k_max 7
_diffrn_reflns_limit_k_min -5
_diffrn_reflns_limit_l_max 18
_diffrn_reflns_limit_l_min -19
_diffrn_reflns_number 32914
_diffrn_reflns_theta_full 26.37
_diffrn_reflns_theta_max 26.37
_diffrn_reflns_theta_min 1.18
_exptl_absorpt_coefficient_mu 0.212
_exptl_absorpt_correction_T_max 0.7455
_exptl_absorpt_correction_T_min 0.6451
_exptl_absorpt_correction_type multi-scan
_exptl_absorpt_process_details '(SADABS; Bruker, 2009)'
_exptl_crystal_colour colourless
_exptl_crystal_density_diffrn 1.379
_exptl_crystal_density_method 'not measured'
_exptl_crystal_description block
_exptl_crystal_F_000 1408
_exptl_crystal_size_max 0.41
_exptl_crystal_size_mid 0.36
_exptl_crystal_size_min 0.28
_refine_diff_density_max 0.608
_refine_diff_density_min -0.225
_refine_ls_extinction_method none
_refine_ls_goodness_of_fit_ref 1.036
_refine_ls_hydrogen_treatment constr
_refine_ls_matrix_type full
_refine_ls_number_parameters 434
_refine_ls_number_reflns 6623
_refine_ls_number_restraints 1
_refine_ls_restrained_S_all 1.036
_refine_ls_R_factor_all 0.0952
_refine_ls_R_factor_gt 0.0621
_refine_ls_shift/su_max 0.000
_refine_ls_shift/su_mean 0.000
_refine_ls_structure_factor_coef Fsqd
_refine_ls_weighting_details 'calc w=1/[\s^2^(Fo^2^)+(0.0979P)^2^+0.0000P] where P=(Fo^2^+2Fc^2^)/3'
_refine_ls_weighting_scheme calc
_refine_ls_wR_factor_gt 0.1455
_refine_ls_wR_factor_ref 0.1668
_reflns_number_gt 4634
_reflns_number_total 6623
_reflns_threshold_expression I>2sigma(I)
_cod_data_source_file rz5106sup1.cif
_cod_data_source_block I
_cod_database_code 2239463
_cod_database_fobs_code 2239463

loop_
_symmetry_equiv_pos_as_xyz
'x, y, z'
'-x, -y, z+1/2'
'x+1/2, -y+1/2, z'
'-x+1/2, y+1/2, z+1/2'

loop_
_atom_site_type_symbol
_atom_site_label
_atom_site_fract_x
_atom_site_fract_y
_atom_site_fract_z
_atom_site_U_iso_or_equiv
_atom_site_adp_type
_atom_site_calc_flag
_atom_site_refinement_flags
_atom_site_occupancy
_atom_site_symmetry_multiplicity
C C1 0.31692(12) 0.4325(6) 0.1447(3) 0.0545(11) Uani d . 1 1
H H1 0.3094 0.5530 0.1782 0.065 Uiso calc R 1 1
C C2 0.31671(15) 0.4529(8) 0.0576(4) 0.0704(14) Uani d . 1 1
H H2 0.3091 0.5860 0.0323 0.084 Uiso calc R 1 1
C C3 0.32759(13) 0.2787(9) 0.0081(4) 0.0687(14) Uani d . 1 1
H H3 0.3270 0.2924 -0.0512 0.082 Uiso calc R 1 1
C C4 0.33941(13) 0.0825(8) 0.0443(3) 0.0628(12) Uani d . 1 1
H H4 0.3473 -0.0357 0.0100 0.075 Uiso calc R 1 1
C C5 0.33950(11) 0.0624(6) 0.1323(3) 0.0509(10) Uani d . 1 1
H H5 0.3474 -0.0707 0.1572 0.061 Uiso calc R 1 1
C C6 0.32804(11) 0.2370(6) 0.1843(3) 0.0417(10) Uani d . 1 1
C C7 0.32913(12) 0.2159(6) 0.2803(3) 0.0462(10) Uani d . 1 1
H H7A 0.3556 0.1892 0.2986 0.055 Uiso calc R 1 1
H H7B 0.3206 0.3545 0.3059 0.055 Uiso calc R 1 1
C C8 0.25772(13) -0.1859(6) 0.3428(3) 0.0478(10) Uani d . 1 1
H H8 0.2332 -0.2464 0.3508 0.057 Uiso calc R 1 1
C C9 0.26532(10) 0.0219(5) 0.3095(3) 0.0394(8) Uani d . 1 1
C C10 0.23912(10) 0.2045(6) 0.2791(3) 0.0459(10) Uani d . 1 1
H H10A 0.2341 0.3077 0.3255 0.055 Uiso calc R 1 1
H H10B 0.2515 0.2856 0.2328 0.055 Uiso calc R 1 1
C C11 0.20359(10) -0.0363(6) 0.1767(2) 0.0398(8) Uani d . 1 1
C C12 0.22918(13) 0.0036(7) 0.1102(3) 0.0605(11) Uani d . 1 1
H H12 0.2441 0.1323 0.1100 0.073 Uiso calc R 1 1
C C13 0.23244(16) -0.1462(10) 0.0451(4) 0.0809(16) Uani d . 1 1
H H13 0.2487 -0.1146 -0.0008 0.097 Uiso calc R 1 1
C C14 0.21204(18) -0.3443(10) 0.0458(4) 0.0811(17) Uani d . 1 1
H H14 0.2162 -0.4519 0.0041 0.097 Uiso calc R 1 1
C C15 0.18533(15) -0.3777(8) 0.1101(4) 0.0730(15) Uani d . 1 1
H H15 0.1701 -0.5053 0.1091 0.088 Uiso calc R 1 1
C C16 0.18064(11) -0.2289(6) 0.1749(3) 0.0453(10) Uani d . 1 1
C C17 0.13479(12) 0.0198(7) 0.2700(3) 0.0652(12) Uani d . 1 1
H H17A 0.1263 0.0833 0.2160 0.078 Uiso calc R 1 1
H H17B 0.1142 0.0377 0.3115 0.078 Uiso calc R 1 1
C C18 0.17070(11) 0.1349(6) 0.3005(3) 0.0469(9) Uani d . 1 1
C C19 0.58380(12) 0.4007(6) 0.6217(3) 0.0507(10) Uani d . 1 1
H H19 0.5916 0.5348 0.5976 0.061 Uiso calc R 1 1
C C20 0.58469(14) 0.3719(8) 0.7105(4) 0.0634(13) Uani d . 1 1
H H20 0.5925 0.4893 0.7453 0.076 Uiso calc R 1 1
C C21 0.57425(12) 0.1738(8) 0.7474(3) 0.0630(13) Uani d . 1 1
H H21 0.5760 0.1538 0.8063 0.076 Uiso calc R 1 1
C C22 0.56089(13) 0.0029(7) 0.6947(3) 0.0621(12) Uani d . 1 1
H H22 0.5528 -0.1306 0.7191 0.075 Uiso calc R 1 1
C C23 0.55945(11) 0.0290(6) 0.6070(3) 0.0513(10) Uani d . 1 1
H H23 0.5506 -0.0866 0.5725 0.062 Uiso calc R 1 1
C C24 0.57126(10) 0.2294(5) 0.5702(3) 0.0374(9) Uani d . 1 1
C C25 0.57129(12) 0.2524(6) 0.4742(3) 0.0476(11) Uani d . 1 1
H H25A 0.5976 0.2764 0.4547 0.057 Uiso calc R 1 1
H H25B 0.5620 0.1150 0.4489 0.057 Uiso calc R 1 1
C C26 0.50118(12) 0.6660(6) 0.4162(3) 0.0477(10) Uani d . 1 1
H H26 0.4770 0.7326 0.4105 0.057 Uiso calc R 1 1
C C27 0.50797(10) 0.4601(5) 0.4493(2) 0.0354(8) Uani d . 1 1
C C28 0.48073(10) 0.2863(5) 0.4814(3) 0.0413(9) Uani d . 1 1
H H28A 0.4752 0.1801 0.4363 0.050 Uiso calc R 1 1
H H28B 0.4924 0.2069 0.5290 0.050 Uiso calc R 1 1
C C29 0.44632(11) 0.5389(5) 0.5809(2) 0.0399(9) Uani d . 1 1
C C30 0.47044(13) 0.4886(6) 0.6500(3) 0.0524(10) Uani d . 1 1
H H30 0.4837 0.3541 0.6519 0.063 Uiso calc R 1 1
C C31 0.47433(16) 0.6435(9) 0.7163(3) 0.0686(14) Uani d . 1 1
H H31 0.4900 0.6086 0.7628 0.082 Uiso calc R 1 1
C C32 0.45615(16) 0.8412(9) 0.7149(3) 0.0707(15) Uani d . 1 1
H H32 0.4603 0.9443 0.7583 0.085 Uiso calc R 1 1
C C33 0.43120(13) 0.8897(7) 0.6482(3) 0.0592(12) Uani d . 1 1
H H33 0.4178 1.0239 0.6484 0.071 Uiso calc R 1 1
C C34 0.42577(11) 0.7403(6) 0.5807(3) 0.0446(10) Uani d . 1 1
C C35 0.37906(11) 0.5172(6) 0.4797(3) 0.0542(11) Uani d . 1 1
H H35A 0.3683 0.4549 0.5318 0.065 Uiso calc R 1 1
H H35B 0.3594 0.5113 0.4354 0.065 Uiso calc R 1 1
C C36 0.41402(11) 0.3868(5) 0.4525(3) 0.0409(9) Uani d . 1 1
N N1 0.30457(8) 0.0352(4) 0.3104(2) 0.0390(7) Uani d . 1 1
N N2 0.31989(10) -0.1534(5) 0.3427(2) 0.0535(9) Uani d . 1 1
N N3 0.29094(11) -0.2861(5) 0.3615(3) 0.0555(10) Uani d . 1 1
N N4 0.20276(8) 0.1095(4) 0.2491(2) 0.0401(7) Uani d . 1 1
N N5 0.54672(9) 0.4385(5) 0.4449(2) 0.0399(7) Uani d . 1 1
N N6 0.56333(10) 0.6217(5) 0.4108(2) 0.0506(8) Uani d . 1 1
N N7 0.53574(10) 0.7587(5) 0.3928(3) 0.0506(9) Uani d . 1 1
N N8 0.44458(8) 0.3937(4) 0.50956(19) 0.0367(7) Uani d . 1 1
O O1 0.17165(10) 0.2455(5) 0.3667(3) 0.0691(10) Uani d . 1 1
O O2 0.41597(9) 0.2844(4) 0.3865(2) 0.0570(8) Uani d . 1 1
S S1 0.14594(4) -0.2667(2) 0.25665(9) 0.0732(4) Uani d . 1 1
S S2 0.39377(3) 0.79990(17) 0.49747(8) 0.0568(3) Uani d . 1 1

loop_
_atom_site_aniso_label
_atom_site_aniso_U_11
_atom_site_aniso_U_22
_atom_site_aniso_U_33
_atom_site_aniso_U_12
_atom_site_aniso_U_13
_atom_site_aniso_U_23
C1 0.060(3) 0.045(2) 0.059(3) -0.0026(17) 0.005(2) 0.0008(19)
C2 0.074(3) 0.070(3) 0.067(4) 0.001(2) 0.004(3) 0.021(3)
C3 0.056(3) 0.102(4) 0.048(3) -0.001(3) -0.001(2) 0.016(3)
C4 0.055(3) 0.089(3) 0.044(3) 0.007(2) 0.010(2) -0.016(2)
C5 0.049(2) 0.051(2) 0.052(3) 0.0045(17) -0.001(2) -0.0030(19)
C6 0.0362(19) 0.0440(18) 0.045(3) -0.0080(15) 0.0001(18) -0.0056(16)
C7 0.046(2) 0.056(2) 0.036(3) -0.0117(17) -0.0081(18) -0.0084(17)
C8 0.058(3) 0.0445(19) 0.041(2) 0.0044(17) 0.002(2) -0.0004(17)
C9 0.045(2) 0.0394(17) 0.034(2) -0.0005(14) -0.0036(17) -0.0054(15)
C10 0.042(2) 0.0408(18) 0.055(3) -0.0035(15) -0.0070(19) -0.0036(17)
C11 0.037(2) 0.0474(18) 0.035(2) 0.0070(15) -0.0046(17) -0.0024(16)
C12 0.060(3) 0.071(3) 0.051(3) 0.000(2) 0.008(2) -0.003(2)
C13 0.084(4) 0.113(4) 0.045(3) 0.029(3) 0.004(3) -0.012(3)
C14 0.099(4) 0.090(4) 0.055(4) 0.026(3) -0.018(3) -0.032(3)
C15 0.079(3) 0.060(3) 0.081(4) 0.006(2) -0.034(3) -0.023(3)
C16 0.049(2) 0.0470(19) 0.040(3) 0.0022(16) -0.016(2) -0.0030(16)
C17 0.041(2) 0.102(3) 0.053(3) -0.001(2) 0.004(2) -0.001(3)
C18 0.048(2) 0.054(2) 0.039(2) 0.0079(17) -0.0021(19) -0.0021(18)
C19 0.054(2) 0.0416(18) 0.057(3) -0.0028(16) 0.000(2) -0.0030(18)
C20 0.064(3) 0.069(3) 0.057(3) 0.004(2) -0.012(2) -0.018(2)
C21 0.056(3) 0.088(3) 0.044(3) 0.017(2) 0.005(2) 0.013(3)
C22 0.057(3) 0.071(3) 0.058(3) -0.004(2) 0.003(2) 0.026(2)
C23 0.049(2) 0.0446(19) 0.060(3) -0.0015(16) -0.005(2) 0.0013(18)
C24 0.0345(19) 0.0371(16) 0.041(3) 0.0065(14) 0.0008(17) 0.0044(15)
C25 0.045(2) 0.0491(19) 0.049(3) 0.0112(16) 0.0013(19) -0.0002(17)
C26 0.046(2) 0.0428(18) 0.054(3) 0.0065(16) -0.004(2) 0.0080(18)
C27 0.037(2) 0.0363(15) 0.033(2) 0.0030(13) -0.0005(15) -0.0024(14)
C28 0.040(2) 0.0343(15) 0.050(3) 0.0043(14) 0.0010(18) 0.0017(16)
C29 0.045(2) 0.0394(17) 0.035(2) -0.0078(15) 0.0049(17) 0.0024(15)
C30 0.063(3) 0.052(2) 0.042(3) -0.0080(18) -0.011(2) 0.0059(19)
C31 0.086(4) 0.086(3) 0.034(3) -0.033(3) -0.012(2) 0.002(2)
C32 0.087(4) 0.079(3) 0.046(3) -0.035(3) 0.015(3) -0.028(3)
C33 0.064(3) 0.053(2) 0.061(3) -0.0151(19) 0.023(3) -0.018(2)
C34 0.049(2) 0.0431(17) 0.042(3) -0.0002(16) 0.0155(19) -0.0027(16)
C35 0.036(2) 0.068(2) 0.059(3) 0.0004(18) -0.009(2) -0.001(2)
C36 0.043(2) 0.0403(16) 0.040(2) -0.0063(15) -0.0034(18) 0.0043(17)
N1 0.0372(17) 0.0434(14) 0.0364(18) 0.0033(12) -0.0053(14) -0.0031(13)
N2 0.063(2) 0.0571(18) 0.041(2) 0.0148(17) -0.0057(17) 0.0015(16)
N3 0.070(2) 0.0505(18) 0.046(3) 0.0011(17) -0.0018(19) 0.0076(16)
N4 0.0350(16) 0.0415(14) 0.0437(19) 0.0027(12) -0.0031(14) -0.0066(14)
N5 0.0453(19) 0.0398(14) 0.0346(18) 0.0024(12) -0.0012(14) 0.0017(13)
N6 0.052(2) 0.0502(17) 0.050(2) -0.0095(15) 0.0064(17) 0.0097(16)
N7 0.059(2) 0.0418(15) 0.051(3) -0.0060(15) -0.0006(18) 0.0095(14)
N8 0.0411(16) 0.0348(13) 0.0342(17) 0.0004(11) -0.0022(14) -0.0016(13)
O1 0.085(2) 0.0756(19) 0.047(2) 0.0087(17) 0.0052(18) -0.0166(15)
O2 0.066(2) 0.0606(15) 0.044(2) -0.0043(14) -0.0107(16) -0.0147(14)
S1 0.0715(8) 0.0856(8) 0.0625(9) -0.0403(6) -0.0057(7) 0.0059(7)
S2 0.0524(6) 0.0563(5) 0.0617(8) 0.0170(4) 0.0037(6) 0.0024(5)

loop_
_atom_type_symbol
_atom_type_description
_atom_type_scat_dispersion_real
_atom_type_scat_dispersion_imag
_atom_type_scat_source
C C 0.0033 0.0016 'International Tables Vol C Tables 4.2.6.8 and 6.1.1.4'
H H 0.0000 0.0000 'International Tables Vol C Tables 4.2.6.8 and 6.1.1.4'
N N 0.0061 0.0033 'International Tables Vol C Tables 4.2.6.8 and 6.1.1.4'
O O 0.0106 0.0060 'International Tables Vol C Tables 4.2.6.8 and 6.1.1.4'
S S 0.1246 0.1234 'International Tables Vol C Tables 4.2.6.8 and 6.1.1.4'

loop_
_geom_angle_atom_site_label_1
_geom_angle_atom_site_label_2
_geom_angle_atom_site_label_3
_geom_angle
C2 C1 C6 121.5(5)
C2 C1 H1 119.2
C6 C1 H1 119.2
C3 C2 C1 119.8(5)
C3 C2 H2 120.1
C1 C2 H2 120.1
C2 C3 C4 120.9(6)
C2 C3 H3 119.6
C4 C3 H3 119.6
C3 C4 C5 119.1(5)
C3 C4 H4 120.4
C5 C4 H4 120.4
C4 C5 C6 121.1(4)
C4 C5 H5 119.4
C6 C5 H5 119.4
C1 C6 C5 117.5(5)
C1 C6 C7 121.6(4)
C5 C6 C7 120.8(4)
N1 C7 C6 111.7(3)
N1 C7 H7A 109.3
C6 C7 H7A 109.3
N1 C7 H7B 109.3
C6 C7 H7B 109.3
H7A C7 H7B 107.9
N3 C8 C9 109.2(4)
N3 C8 H8 125.4
C9 C8 H8 125.4
N1 C9 C8 103.9(3)
N1 C9 C10 124.2(3)
C8 C9 C10 131.9(4)
N4 C10 C9 109.6(3)
N4 C10 H10A 109.8
C9 C10 H10A 109.8
N4 C10 H10B 109.8
C9 C10 H10B 109.8
H10A C10 H10B 108.2
C12 C11 C16 119.2(4)
C12 C11 N4 120.0(3)
C16 C11 N4 120.7(3)
C13 C12 C11 119.9(5)
C13 C12 H12 120.1
C11 C12 H12 120.1
C12 C13 C14 121.3(5)
C12 C13 H13 119.3
C14 C13 H13 119.3
C15 C14 C13 118.2(5)
C15 C14 H14 120.9
C13 C14 H14 120.9
C16 C15 C14 121.7(5)
C16 C15 H15 119.2
C14 C15 H15 119.2
C15 C16 C11 119.4(4)
C15 C16 S1 122.3(4)
C11 C16 S1 118.3(3)
C18 C17 S1 107.8(3)
C18 C17 H17A 110.2
S1 C17 H17A 110.2
C18 C17 H17B 110.2
S1 C17 H17B 110.2
H17A C17 H17B 108.5
O1 C18 N4 121.9(4)
O1 C18 C17 122.6(4)
N4 C18 C17 115.5(4)
C24 C19 C20 119.6(4)
C24 C19 H19 120.2
C20 C19 H19 120.2
C21 C20 C19 121.2(4)
C21 C20 H20 119.4
C19 C20 H20 119.4
C20 C21 C22 118.7(5)
C20 C21 H21 120.6
C22 C21 H21 120.6
C23 C22 C21 120.9(4)
C23 C22 H22 119.6
C21 C22 H22 119.6
C22 C23 C24 119.7(4)
C22 C23 H23 120.1
C24 C23 H23 120.1
C19 C24 C23 119.8(4)
C19 C24 C25 120.9(4)
C23 C24 C25 119.3(4)
N5 C25 C24 112.2(3)
N5 C25 H25A 109.2
C24 C25 H25A 109.2
N5 C25 H25B 109.2
C24 C25 H25B 109.2
H25A C25 H25B 107.9
C27 C26 N7 108.8(3)
C27 C26 H26 125.6
N7 C26 H26 125.6
N5 C27 C26 103.8(3)
N5 C27 C28 125.2(3)
C26 C27 C28 130.9(3)
N8 C28 C27 109.1(3)
N8 C28 H28A 109.9
C27 C28 H28A 109.9
N8 C28 H28B 109.9
C27 C28 H28B 109.9
H28A C28 H28B 108.3
C30 C29 C34 119.4(3)
C30 C29 N8 120.0(3)
C34 C29 N8 120.5(3)
C29 C30 C31 119.0(4)
C29 C30 H30 120.5
C31 C30 H30 120.5
C32 C31 C30 122.1(5)
C32 C31 H31 118.9
C30 C31 H31 118.9
C31 C32 C33 119.3(4)
C31 C32 H32 120.3
C33 C32 H32 120.3
C32 C33 C34 121.1(4)
C32 C33 H33 119.5
C34 C33 H33 119.5
C33 C34 C29 119.0(4)
C33 C34 S2 121.0(3)
C29 C34 S2 120.0(3)
C36 C35 S2 108.1(3)
C36 C35 H35A 110.1
S2 C35 H35A 110.1
C36 C35 H35B 110.1
S2 C35 H35B 110.1
H35A C35 H35B 108.4
O2 C36 N8 121.7(3)
O2 C36 C35 123.7(4)
N8 C36 C35 114.6(3)
N2 N1 C9 110.2(3)
N2 N1 C7 121.3(3)
C9 N1 C7 128.5(3)
N3 N2 N1 107.2(3)
N2 N3 C8 109.5(3)
C18 N4 C11 123.0(3)
C18 N4 C10 117.6(3)
C11 N4 C10 118.4(3)
C27 N5 N6 111.3(3)
C27 N5 C25 128.9(3)
N6 N5 C25 119.7(3)
N7 N6 N5 107.0(3)
N6 N7 C26 109.1(3)
C36 N8 C29 123.9(3)
C36 N8 C28 116.2(3)
C29 N8 C28 117.9(3)
C16 S1 C17 96.1(2)
C34 S2 C35 95.77(19)

loop_
_geom_bond_atom_site_label_1
_geom_bond_atom_site_label_2
_geom_bond_distance
C1 C2 1.366(7)
C1 C6 1.382(6)
C1 H1 0.9300
C2 C3 1.354(7)
C2 H2 0.9300
C3 C4 1.370(7)
C3 H3 0.9300
C4 C5 1.380(7)
C4 H4 0.9300
C5 C6 1.384(5)
C5 H5 0.9300
C6 C7 1.506(7)
C7 N1 1.456(5)
C7 H7A 0.9700
C7 H7B 0.9700
C8 N3 1.329(5)
C8 C9 1.378(5)
C8 H8 0.9300
C9 N1 1.358(4)
C9 C10 1.500(5)
C10 N4 1.457(4)
C10 H10A 0.9700
C10 H10B 0.9700
C11 C12 1.384(6)
C11 C16 1.403(5)
C11 N4 1.431(5)
C12 C13 1.363(7)
C12 H12 0.9300
C13 C14 1.384(8)
C13 H13 0.9300
C14 C15 1.378(9)
C14 H14 0.9300
C15 C16 1.360(7)
C15 H15 0.9300
C16 S1 1.766(5)
C17 C18 1.498(6)
C17 S1 1.777(5)
C17 H17A 0.9700
C17 H17B 0.9700
C18 O1 1.230(5)
C18 N4 1.376(5)
C19 C24 1.377(6)
C19 C20 1.398(8)
C19 H19 0.9300
C20 C21 1.370(7)
C20 H20 0.9300
C21 C22 1.394(7)
C21 H21 0.9300
C22 C23 1.380(7)
C22 H22 0.9300
C23 C24 1.396(5)
C23 H23 0.9300
C24 C25 1.504(7)
C25 N5 1.477(5)
C25 H25A 0.9700
C25 H25B 0.9700
C26 C27 1.361(5)
C26 N7 1.368(5)
C26 H26 0.9300
C27 N5 1.347(4)
C27 C28 1.493(5)
C28 N8 1.473(4)
C28 H28A 0.9700
C28 H28B 0.9700
C29 C30 1.396(5)
C29 C34 1.403(5)
C29 N8 1.416(4)
C30 C31 1.399(7)
C30 H30 0.9300
C31 C32 1.344(7)
C31 H31 0.9300
C32 C33 1.382(7)
C32 H32 0.9300
C33 C34 1.398(6)
C33 H33 0.9300
C34 S2 1.743(5)
C35 C36 1.501(5)
C35 S2 1.795(4)
C35 H35A 0.9700
C35 H35B 0.9700
C36 O2 1.202(5)
C36 N8 1.382(5)
N1 N2 1.349(4)
N2 N3 1.312(5)
N5 N6 1.351(4)
N6 N7 1.290(4)

loop_
_geom_hbond_atom_site_label_D
_geom_hbond_atom_site_label_H
_geom_hbond_atom_site_label_A
_geom_hbond_site_symmetry_A
_geom_hbond_distance_DH
_geom_hbond_distance_HA
_geom_hbond_distance_DA
_geom_hbond_angle_DHA
C7 H7A O2 . 0.97 2.56 3.452(5) 153
C7 H7B N3 1_565 0.97 2.54 3.508(5) 173
C17 H17B N6 3_455 0.97 2.53 3.413(5) 151
C25 H25B N7 1_545 0.97 2.49 3.454(5) 176
